data_4109860
loop_
_publ_author_name
'Zhongliang Zhu'
'Marcin Brynda'
'Robert J. Wright'
'Roland C. Fischer'
'W. Alexander Merrill'
'Eric Rivard'
'Robert Wolf'
'James C. Fettinger'
'Marilyn M. Olmstead'
'Philip P. Power'

_publ_contact_author_address
;
Department of Chemistry
University of California
Davis
CA 95616
UNITED STATES OF AMERICA
;
_publ_contact_author_email PPPOWER@UCDAVIS.EDU
_publ_contact_author_name 'P. P. Power'
_publ_section_title
;
 Synthesis and Characterization of the Homologous M-M Bonded Series
 Ar'MMAr' (M = Zn, Cd, or Hg; Ar' = C6H3-2,6-(C6H3-2,6-Pri2)2) and Related
 Arylmetal Halides and Hydride Species
;
_journal_name_full 'Journal of the American Chemical Society'
_journal_page_first 10847
_journal_page_last 10857
_journal_paper_doi 10.1021/ja072682x
_journal_volume 129
_journal_year 2007
_chemical_formula_moiety 'C60 H76 Cd2'
_chemical_formula_sum 'C60 H76 Cd2'
_chemical_formula_weight 1022.01
_chemical_name_common 'Compound 9'
_chemical_name_systematic
; 
 ? 
;
_space_group_IT_number 56
_symmetry_cell_setting orthorhombic
_symmetry_space_group_name_Hall '-P 2ab 2ac'
_symmetry_space_group_name_H-M 'P c c n'
_atom_sites_solution_hydrogens geom
_atom_sites_solution_primary direct
_atom_sites_solution_secondary difmap
_audit_creation_method SHELXL-97
_cell_angle_alpha 90.00
_cell_angle_beta 90.00
_cell_angle_gamma 90.00
_cell_formula_units_Z 4
_cell_length_a 20.5438(8)
_cell_length_b 15.7065(6)
_cell_length_c 16.3757(6)
_cell_measurement_reflns_used 7843
_cell_measurement_temperature 90(2)
_cell_measurement_theta_max 29.8088
_cell_measurement_theta_min 2.4875
_cell_volume 5284.0(3)
_computing_cell_refinement 'SAINT (7.06a) (Bruker, 2004)'
_computing_data_collection 'Bruker SMART'
_computing_data_reduction 'SAINT (7.06a) (Bruker, 2004)'
_computing_molecular_graphics 'SHELXTL 5.1, XP (Sheldrick, 1994)'
_computing_publication_material SHELXL97
_computing_structure_refinement 'SHELXL-97 (Sheldrick, 1997)'
_computing_structure_solution 'SHELXS-97 (Sheldrick, 1990)'
_diffrn_ambient_temperature 90(2)
_diffrn_measured_fraction_theta_full 0.999
_diffrn_measured_fraction_theta_max 0.999
_diffrn_measurement_device_type 'Bruker SMART 1000'
_diffrn_measurement_method '\w and \f'
_diffrn_radiation_monochromator graphite
_diffrn_radiation_source 'fine-focus sealed tube'
_diffrn_radiation_type MoK\a
_diffrn_radiation_wavelength 0.71073
_diffrn_reflns_av_R_equivalents 0.0477
_diffrn_reflns_av_sigmaI/netI 0.0265
_diffrn_reflns_limit_h_max 28
_diffrn_reflns_limit_h_min -28
_diffrn_reflns_limit_k_max 22
_diffrn_reflns_limit_k_min -22
_diffrn_reflns_limit_l_max 23
_diffrn_reflns_limit_l_min -23
_diffrn_reflns_number 68282
_diffrn_reflns_theta_full 30.03
_diffrn_reflns_theta_max 30.03
_diffrn_reflns_theta_min 1.63
_diffrn_standards_number '50 frames remeasured'
_exptl_absorpt_coefficient_mu 0.840
_exptl_absorpt_correction_T_max 0.8704
_exptl_absorpt_correction_T_min 0.8049
_exptl_absorpt_correction_type empirical
_exptl_absorpt_process_details 'SADABS 2.10'
_exptl_crystal_colour colorless
_exptl_crystal_density_diffrn 1.285
_exptl_crystal_description block
_exptl_crystal_F_000 2128
_exptl_crystal_size_max 0.27
_exptl_crystal_size_mid 0.20
_exptl_crystal_size_min 0.17
_refine_diff_density_max 4.470
_refine_diff_density_min -1.958
_refine_diff_density_rms 0.126
_refine_ls_extinction_method none
_refine_ls_goodness_of_fit_ref 1.052
_refine_ls_hydrogen_treatment mixed
_refine_ls_matrix_type full
_refine_ls_number_parameters 292
_refine_ls_number_reflns 7708
_refine_ls_number_restraints 0
_refine_ls_restrained_S_all 1.052
_refine_ls_R_factor_all 0.0766
_refine_ls_R_factor_gt 0.0487
_refine_ls_shift/su_max 0.001
_refine_ls_shift/su_mean 0.000
_refine_ls_structure_factor_coef Fsqd
_refine_ls_weighting_details 'calc w=1/[\s^2^(Fo^2^)+(0.0572P)^2^+21.1464P] where P=(Fo^2^+2Fc^2^)/3'
_refine_ls_weighting_scheme calc
_refine_ls_wR_factor_gt 0.1176
_refine_ls_wR_factor_ref 0.1437
_reflns_number_gt 5519
_reflns_number_total 7708
_reflns_threshold_expression >2sigma(I)
_cod_data_source_file ja072682xsi20070417_053248_6.cif
_cod_data_source_block dippcdh
_cod_database_code 4109860

loop_
_symmetry_equiv_pos_as_xyz
'x, y, z'
'-x+1/2, -y+1/2, z'
'-x, y+1/2, -z+1/2'
'x+1/2, -y, -z+1/2'
'-x, -y, -z'
'x-1/2, y-1/2, -z'
'x, -y-1/2, z-1/2'
'-x-1/2, y, z-1/2'

loop_
_atom_site_label
_atom_site_type_symbol
_atom_site_fract_x
_atom_site_fract_y
_atom_site_fract_z
_atom_site_U_iso_or_equiv
_atom_site_adp_type
_atom_site_occupancy
_atom_site_symmetry_multiplicity
_atom_site_calc_flag
_atom_site_refinement_flags
Cd1 Cd 0.454832(12) 0.505127(15) 0.068643(15) 0.02155(9) Uani 1 1 d .
H1 H 0.499(3) 0.415(4) 0.031(4) 0.066(18) Uiso 1 1 d .
C1 C 0.40891(15) 0.59379(18) 0.14703(18) 0.0148(5) Uani 1 1 d .
C2 C 0.34534(14) 0.58401(18) 0.17646(18) 0.0147(5) Uani 1 1 d .
C3 C 0.32027(15) 0.6405(2) 0.23456(19) 0.0178(6) Uani 1 1 d .
H3 H 0.2769 0.6340 0.2538 0.021 Uiso 1 1 calc R
C4 C 0.35909(16) 0.7063(2) 0.2641(2) 0.0199(6) Uani 1 1 d .
H4 H 0.3422 0.7444 0.3038 0.024 Uiso 1 1 calc R
C5 C 0.42254(15) 0.71661(19) 0.23588(19) 0.0175(6) Uani 1 1 d .
H5 H 0.4488 0.7616 0.2564 0.021 Uiso 1 1 calc R
C6 C 0.44755(14) 0.66078(18) 0.17737(18) 0.0138(5) Uani 1 1 d .
C7 C 0.51532(14) 0.66888(18) 0.14443(18) 0.0154(5) Uani 1 1 d .
C8 C 0.52912(16) 0.72867(19) 0.08267(19) 0.0179(6) Uani 1 1 d .
C9 C 0.59100(17) 0.7288(2) 0.0468(2) 0.0254(7) Uani 1 1 d .
H9 H 0.6005 0.7686 0.0048 0.030 Uiso 1 1 calc R
C10 C 0.63805(18) 0.6723(2) 0.0712(3) 0.0311(8) Uani 1 1 d .
H10 H 0.6797 0.6732 0.0461 0.037 Uiso 1 1 calc R
C11 C 0.62502(17) 0.6140(2) 0.1326(3) 0.0286(8) Uani 1 1 d .
H11 H 0.6580 0.5754 0.1494 0.034 Uiso 1 1 calc R
C12 C 0.56405(16) 0.6110(2) 0.1700(2) 0.0204(6) Uani 1 1 d .
C19 C 0.30485(14) 0.51161(19) 0.14405(18) 0.0155(5) Uani 1 1 d .
C20 C 0.26251(15) 0.5256(2) 0.07750(19) 0.0174(6) Uani 1 1 d .
C21 C 0.22659(17) 0.4568(2) 0.0468(2) 0.0242(7) Uani 1 1 d .
H21 H 0.1978 0.4654 0.0022 0.029 Uiso 1 1 calc R
C22 C 0.23264(18) 0.3763(2) 0.0808(2) 0.0272(7) Uani 1 1 d .
H22 H 0.2076 0.3303 0.0600 0.033 Uiso 1 1 calc R
C23 C 0.27507(17) 0.3631(2) 0.1450(2) 0.0261(7) Uani 1 1 d .
H23 H 0.2793 0.3076 0.1675 0.031 Uiso 1 1 calc R
C24 C 0.31172(16) 0.4295(2) 0.1774(2) 0.0197(6) Uani 1 1 d .
C16 C 0.47789(17) 0.7906(2) 0.0507(2) 0.0212(6) Uani 1 1 d .
H16 H 0.4396 0.7880 0.0883 0.025 Uiso 1 1 calc R
C17 C 0.4547(2) 0.7639(3) -0.0342(2) 0.0339(8) Uani 1 1 d .
H17A H 0.4921 0.7603 -0.0712 0.051 Uiso 1 1 calc R
H17B H 0.4237 0.8060 -0.0550 0.051 Uiso 1 1 calc R
H17C H 0.4335 0.7081 -0.0308 0.051 Uiso 1 1 calc R
C18 C 0.5026(2) 0.8827(2) 0.0497(2) 0.0299(8) Uani 1 1 d .
H18A H 0.5166 0.8989 0.1048 0.045 Uiso 1 1 calc R
H18B H 0.4675 0.9207 0.0319 0.045 Uiso 1 1 calc R
H18C H 0.5394 0.8875 0.0120 0.045 Uiso 1 1 calc R
C13 C 0.55254(17) 0.5498(2) 0.2409(2) 0.0227(6) Uani 1 1 d .
H13 H 0.5048 0.5378 0.2436 0.027 Uiso 1 1 calc R
C14 C 0.5719(3) 0.5927(3) 0.3203(3) 0.0434(11) Uani 1 1 d .
H14A H 0.5637 0.5539 0.3660 0.065 Uiso 1 1 calc R
H14B H 0.5463 0.6447 0.3276 0.065 Uiso 1 1 calc R
H14C H 0.6183 0.6072 0.3186 0.065 Uiso 1 1 calc R
C15 C 0.5876(3) 0.4646(3) 0.2321(3) 0.0442(11) Uani 1 1 d .
H15A H 0.6346 0.4735 0.2368 0.066 Uiso 1 1 calc R
H15B H 0.5776 0.4399 0.1785 0.066 Uiso 1 1 calc R
H15C H 0.5730 0.4258 0.2751 0.066 Uiso 1 1 calc R
C25 C 0.35704(17) 0.4116(2) 0.2488(2) 0.0217(6) Uani 1 1 d .
H25 H 0.3845 0.4633 0.2579 0.026 Uiso 1 1 calc R
C26 C 0.3176(2) 0.3953(3) 0.3266(2) 0.0355(9) Uani 1 1 d .
H26A H 0.2902 0.4450 0.3383 0.053 Uiso 1 1 calc R
H26B H 0.3473 0.3855 0.3724 0.053 Uiso 1 1 calc R
H26C H 0.2900 0.3451 0.3189 0.053 Uiso 1 1 calc R
C27 C 0.4023(2) 0.3366(3) 0.2318(2) 0.0343(9) Uani 1 1 d .
H27A H 0.3768 0.2840 0.2288 0.051 Uiso 1 1 calc R
H27B H 0.4344 0.3318 0.2759 0.051 Uiso 1 1 calc R
H27C H 0.4249 0.3457 0.1798 0.051 Uiso 1 1 calc R
C28 C 0.25560(18) 0.6127(2) 0.0387(2) 0.0228(6) Uani 1 1 d .
H28 H 0.2897 0.6501 0.0634 0.027 Uiso 1 1 calc R
C30 C 0.1900(3) 0.6509(3) 0.0603(5) 0.0658(19) Uani 1 1 d .
H30A H 0.1872 0.7088 0.0381 0.099 Uiso 1 1 calc R
H30B H 0.1852 0.6529 0.1198 0.099 Uiso 1 1 calc R
H30C H 0.1553 0.6158 0.0369 0.099 Uiso 1 1 calc R
C29 C 0.2673(4) 0.6113(3) -0.0525(3) 0.067(2) Uani 1 1 d .
H29A H 0.3104 0.5872 -0.0636 0.101 Uiso 1 1 calc R
H29B H 0.2651 0.6694 -0.0739 0.101 Uiso 1 1 calc R
H29C H 0.2339 0.5762 -0.0789 0.101 Uiso 1 1 calc R

loop_
_atom_site_aniso_label
_atom_site_aniso_U_11
_atom_site_aniso_U_22
_atom_site_aniso_U_33
_atom_site_aniso_U_23
_atom_site_aniso_U_13
_atom_site_aniso_U_12
Cd1 0.02208(13) 0.02155(13) 0.02102(13) -0.00865(8) 0.00460(9) 0.00147(9)
C1 0.0160(13) 0.0137(12) 0.0146(12) -0.0003(10) 0.0009(10) -0.0011(10)
C2 0.0152(13) 0.0115(12) 0.0175(13) 0.0000(10) -0.0006(11) -0.0005(10)
C3 0.0157(14) 0.0196(14) 0.0182(14) -0.0025(11) 0.0028(11) -0.0004(11)
C4 0.0213(15) 0.0182(14) 0.0202(14) -0.0055(11) 0.0039(12) 0.0015(12)
C5 0.0186(14) 0.0148(13) 0.0193(14) -0.0039(11) 0.0005(11) -0.0010(11)
C6 0.0134(13) 0.0127(12) 0.0154(12) 0.0000(10) 0.0001(10) 0.0000(10)
C7 0.0137(13) 0.0141(12) 0.0183(13) -0.0036(10) 0.0001(11) -0.0021(10)
C8 0.0181(14) 0.0150(13) 0.0207(14) -0.0031(11) 0.0022(11) -0.0018(11)
C9 0.0225(16) 0.0241(16) 0.0295(17) 0.0013(13) 0.0096(14) -0.0058(13)
C10 0.0181(16) 0.0313(18) 0.044(2) 0.0006(16) 0.0124(15) -0.0003(14)
C11 0.0178(16) 0.0254(17) 0.043(2) 0.0015(15) 0.0044(15) 0.0027(13)
C12 0.0172(14) 0.0176(14) 0.0263(16) -0.0003(12) -0.0002(12) 0.0003(11)
C19 0.0128(12) 0.0161(13) 0.0177(13) -0.0013(10) 0.0029(10) -0.0006(10)
C20 0.0148(14) 0.0177(13) 0.0198(14) -0.0029(11) -0.0001(11) 0.0020(11)
C21 0.0197(15) 0.0269(16) 0.0258(16) -0.0062(13) -0.0041(13) -0.0024(13)
C22 0.0237(17) 0.0221(16) 0.0358(19) -0.0062(14) 0.0001(14) -0.0095(13)
C23 0.0254(17) 0.0160(14) 0.0369(19) -0.0011(13) 0.0012(15) -0.0062(12)
C24 0.0196(15) 0.0148(13) 0.0247(15) 0.0015(11) 0.0011(12) 0.0002(11)
C16 0.0241(16) 0.0183(14) 0.0211(15) 0.0013(11) 0.0019(12) 0.0002(12)
C17 0.041(2) 0.033(2) 0.0277(18) -0.0002(15) -0.0072(17) 0.0038(17)
C18 0.035(2) 0.0189(15) 0.0359(19) 0.0025(14) 0.0051(16) -0.0010(14)
C13 0.0218(15) 0.0191(14) 0.0273(16) 0.0042(12) -0.0002(13) 0.0016(12)
C14 0.073(3) 0.030(2) 0.0270(19) 0.0022(16) -0.008(2) -0.010(2)
C15 0.068(3) 0.0242(18) 0.041(2) 0.0058(17) 0.010(2) 0.012(2)
C25 0.0218(15) 0.0173(14) 0.0258(16) 0.0042(12) 0.0000(12) 0.0022(12)
C26 0.036(2) 0.044(2) 0.0264(18) 0.0017(16) 0.0034(16) 0.0094(18)
C27 0.037(2) 0.036(2) 0.0302(19) 0.0046(16) 0.0027(16) 0.0171(17)
C28 0.0261(17) 0.0195(14) 0.0229(15) 0.0020(12) -0.0057(13) 0.0007(13)
C30 0.035(3) 0.029(2) 0.133(6) 0.017(3) 0.012(3) 0.0120(19)
C29 0.144(7) 0.031(2) 0.026(2) 0.0050(18) -0.003(3) -0.002(3)

loop_
_atom_type_symbol
_atom_type_description
_atom_type_scat_dispersion_real
_atom_type_scat_dispersion_imag
_atom_type_scat_source
C C 0.0033 0.0016 'International Tables Vol C Tables 4.2.6.8 and 6.1.1.4'
H H 0.0000 0.0000 'International Tables Vol C Tables 4.2.6.8 and 6.1.1.4'
Cd Cd -0.8075 1.2024 'International Tables Vol C Tables 4.2.6.8 and 6.1.1.4'

loop_
_geom_angle_atom_site_label_1
_geom_angle_atom_site_label_2
_geom_angle_atom_site_label_3
_geom_angle
_geom_angle_site_symmetry_1
_geom_angle_site_symmetry_3
C1 Cd1 Cd1 141.89(8) . 5_665
C1 Cd1 H1 163(2) . .
Cd1 Cd1 H1 50.9(19) 5_665 .
C2 C1 C6 119.1(3) . .
C2 C1 Cd1 123.5(2) . .
C6 C1 Cd1 117.0(2) . .
C3 C2 C1 120.5(3) . .
C3 C2 C19 121.0(3) . .
C1 C2 C19 118.5(3) . .
C4 C3 C2 119.7(3) . .
C4 C3 H3 120.1 . .
C2 C3 H3 120.1 . .
C3 C4 C5 120.5(3) . .
C3 C4 H4 119.8 . .
C5 C4 H4 119.8 . .
C4 C5 C6 119.9(3) . .
C4 C5 H5 120.0 . .
C6 C5 H5 120.0 . .
C5 C6 C1 120.2(3) . .
C5 C6 C7 122.4(3) . .
C1 C6 C7 117.4(3) . .
C8 C7 C12 119.9(3) . .
C8 C7 C6 120.1(3) . .
C12 C7 C6 119.8(3) . .
C9 C8 C7 119.0(3) . .
C9 C8 C16 118.8(3) . .
C7 C8 C16 122.2(3) . .
C10 C9 C8 121.1(3) . .
C10 C9 H9 119.5 . .
C8 C9 H9 119.5 . .
C9 C10 C11 120.2(3) . .
C9 C10 H10 119.9 . .
C11 C10 H10 119.9 . .
C10 C11 C12 120.9(3) . .
C10 C11 H11 119.6 . .
C12 C11 H11 119.6 . .
C11 C12 C7 119.0(3) . .
C11 C12 C13 119.6(3) . .
C7 C12 C13 121.3(3) . .
C24 C19 C20 120.3(3) . .
C24 C19 C2 120.0(3) . .
C20 C19 C2 119.7(3) . .
C21 C20 C19 118.7(3) . .
C21 C20 C28 119.8(3) . .
C19 C20 C28 121.5(3) . .
C22 C21 C20 120.8(3) . .
C22 C21 H21 119.6 . .
C20 C21 H21 119.6 . .
C23 C22 C21 119.9(3) . .
C23 C22 H22 120.1 . .
C21 C22 H22 120.1 . .
C22 C23 C24 121.3(3) . .
C22 C23 H23 119.3 . .
C24 C23 H23 119.3 . .
C23 C24 C19 119.0(3) . .
C23 C24 C25 119.0(3) . .
C19 C24 C25 122.0(3) . .
C8 C16 C17 110.6(3) . .
C8 C16 C18 112.1(3) . .
C17 C16 C18 110.7(3) . .
C8 C16 H16 107.7 . .
C17 C16 H16 107.7 . .
C18 C16 H16 107.7 . .
C16 C17 H17A 109.5 . .
C16 C17 H17B 109.5 . .
H17A C17 H17B 109.5 . .
C16 C17 H17C 109.5 . .
H17A C17 H17C 109.5 . .
H17B C17 H17C 109.5 . .
C16 C18 H18A 109.5 . .
C16 C18 H18B 109.5 . .
H18A C18 H18B 109.5 . .
C16 C18 H18C 109.5 . .
H18A C18 H18C 109.5 . .
H18B C18 H18C 109.5 . .
C14 C13 C15 110.3(3) . .
C14 C13 C12 109.3(3) . .
C15 C13 C12 114.0(3) . .
C14 C13 H13 107.7 . .
C15 C13 H13 107.7 . .
C12 C13 H13 107.7 . .
C13 C14 H14A 109.5 . .
C13 C14 H14B 109.5 . .
H14A C14 H14B 109.5 . .
C13 C14 H14C 109.5 . .
H14A C14 H14C 109.5 . .
H14B C14 H14C 109.5 . .
C13 C15 H15A 109.5 . .
C13 C15 H15B 109.5 . .
H15A C15 H15B 109.5 . .
C13 C15 H15C 109.5 . .
H15A C15 H15C 109.5 . .
H15B C15 H15C 109.5 . .
C24 C25 C27 112.1(3) . .
C24 C25 C26 110.3(3) . .
C27 C25 C26 110.2(3) . .
C24 C25 H25 108.0 . .
C27 C25 H25 108.0 . .
C26 C25 H25 108.0 . .
C25 C26 H26A 109.5 . .
C25 C26 H26B 109.5 . .
H26A C26 H26B 109.5 . .
C25 C26 H26C 109.5 . .
H26A C26 H26C 109.5 . .
H26B C26 H26C 109.5 . .
C25 C27 H27A 109.5 . .
C25 C27 H27B 109.5 . .
H27A C27 H27B 109.5 . .
C25 C27 H27C 109.5 . .
H27A C27 H27C 109.5 . .
H27B C27 H27C 109.5 . .
C29 C28 C20 112.7(3) . .
C29 C28 C30 112.1(5) . .
C20 C28 C30 110.1(3) . .
C29 C28 H28 107.2 . .
C20 C28 H28 107.2 . .
C30 C28 H28 107.2 . .
C28 C30 H30A 109.5 . .
C28 C30 H30B 109.5 . .
H30A C30 H30B 109.5 . .
C28 C30 H30C 109.5 . .
H30A C30 H30C 109.5 . .
H30B C30 H30C 109.5 . .
C28 C29 H29A 109.5 . .
C28 C29 H29B 109.5 . .
H29A C29 H29B 109.5 . .
C28 C29 H29C 109.5 . .
H29A C29 H29C 109.5 . .
H29B C29 H29C 109.5 . .

loop_
_geom_bond_atom_site_label_1
_geom_bond_atom_site_label_2
_geom_bond_distance
_geom_bond_site_symmetry_2
Cd1 C1 2.116(3) .
Cd1 Cd1 2.9196(5) 5_665
Cd1 H1 1.79(6) .
C1 C2 1.401(4) .
C1 C6 1.409(4) .
C2 C3 1.399(4) .
C2 C19 1.506(4) .
C3 C4 1.392(4) .
C3 H3 0.9500 .
C4 C5 1.393(4) .
C4 H4 0.9500 .
C5 C6 1.397(4) .
C5 H5 0.9500 .
C6 C7 1.499(4) .
C7 C8 1.409(4) .
C7 C12 1.415(4) .
C8 C9 1.401(4) .
C8 C16 1.526(5) .
C9 C10 1.372(5) .
C9 H9 0.9500 .
C10 C11 1.386(5) .
C10 H10 0.9500 .
C11 C12 1.395(5) .
C11 H11 0.9500 .
C12 C13 1.527(5) .
C19 C24 1.407(4) .
C19 C20 1.412(4) .
C20 C21 1.403(5) .
C20 C28 1.514(4) .
C21 C22 1.387(5) .
C21 H21 0.9500 .
C22 C23 1.381(5) .
C22 H22 0.9500 .
C23 C24 1.392(5) .
C23 H23 0.9500 .
C24 C25 1.521(5) .
C16 C17 1.527(5) .
C16 C18 1.533(5) .
C16 H16 1.0000 .
C17 H17A 0.9800 .
C17 H17B 0.9800 .
C17 H17C 0.9800 .
C18 H18A 0.9800 .
C18 H18B 0.9800 .
C18 H18C 0.9800 .
C13 C14 1.518(5) .
C13 C15 1.526(5) .
C13 H13 1.0000 .
C14 H14A 0.9800 .
C14 H14B 0.9800 .
C14 H14C 0.9800 .
C15 H15A 0.9800 .
C15 H15B 0.9800 .
C15 H15C 0.9800 .
C25 C27 1.527(5) .
C25 C26 1.531(5) .
C25 H25 1.0000 .
C26 H26A 0.9800 .
C26 H26B 0.9800 .
C26 H26C 0.9800 .
C27 H27A 0.9800 .
C27 H27B 0.9800 .
C27 H27C 0.9800 .
C28 C29 1.513(6) .
C28 C30 1.516(6) .
C28 H28 1.0000 .
C30 H30A 0.9800 .
C30 H30B 0.9800 .
C30 H30C 0.9800 .
C29 H29A 0.9800 .
C29 H29B 0.9800 .
C29 H29C 0.9800 .
